data_4028174
loop_
_publ_author_name
'Robert S. Foster'
'Harry Adams'
'Harald Jakobi'
'Joseph P. A. Harrity'

_publ_section_title
;
 Synthesis of 4-Fluoromethylsydnones and their Participation in Alkyne
 Cycloaddition Reactions
;
_journal_name_full 'Journal of Organic Chemistry'
_journal_page_first 4049
_journal_page_last 4064
_journal_paper_doi 10.1021/jo400381a
_journal_volume 78
_journal_year 2013
_chemical_formula_moiety 'C9 H5 F3 N2 O2'
_chemical_formula_sum 'C9 H5 F3 N2 O2'
_chemical_formula_weight 230.15
_chemical_name_systematic
; 
 ? 
;
_space_group_IT_number 14
_symmetry_cell_setting monoclinic
_symmetry_space_group_name_Hall '-P 2yn'
_symmetry_space_group_name_H-M 'P 1 21/n 1'
_atom_sites_solution_hydrogens geom
_atom_sites_solution_primary direct
_atom_sites_solution_secondary difmap
_audit_creation_method SHELXL-97
_cell_angle_alpha 90.00
_cell_angle_beta 99.698(6)
_cell_angle_gamma 90.00
_cell_formula_units_Z 4
_cell_length_a 7.3420(7)
_cell_length_b 6.2293(6)
_cell_length_c 19.9999(14)
_cell_measurement_reflns_used 1374
_cell_measurement_temperature 150(2)
_cell_measurement_theta_max 27.48
_cell_measurement_theta_min 3.82
_cell_volume 901.63(14)
_computing_cell_refinement 'Bruker SAINT'
_computing_data_collection 'Bruker APEX2'
_computing_data_reduction 'Bruker SAINT'
_computing_molecular_graphics 'Bruker SHELXTL'
_computing_publication_material 'Bruker SHELXTL'
_computing_structure_refinement 'SHELXL-97 (Sheldrick, 2008)'
_computing_structure_solution 'SHELXS-97 (Sheldrick, 2008)'
_diffrn_ambient_temperature 150(2)
_diffrn_measured_fraction_theta_full 0.985
_diffrn_measured_fraction_theta_max 0.985
_diffrn_measurement_device_type 'Bruker APEX-II CCD'
_diffrn_measurement_method '\f and \w scans'
_diffrn_radiation_monochromator graphite
_diffrn_radiation_source 'fine-focus sealed tube'
_diffrn_radiation_type MoK\a
_diffrn_radiation_wavelength 0.71073
_diffrn_reflns_av_R_equivalents 0.0452
_diffrn_reflns_av_sigmaI/netI 0.0613
_diffrn_reflns_limit_h_max 9
_diffrn_reflns_limit_h_min -9
_diffrn_reflns_limit_k_max 3
_diffrn_reflns_limit_k_min -8
_diffrn_reflns_limit_l_max 25
_diffrn_reflns_limit_l_min -25
_diffrn_reflns_number 3927
_diffrn_reflns_theta_full 27.50
_diffrn_reflns_theta_max 27.50
_diffrn_reflns_theta_min 2.07
_exptl_absorpt_coefficient_mu 0.162
_exptl_absorpt_correction_T_max 0.9808
_exptl_absorpt_correction_T_min 0.9500
_exptl_absorpt_correction_type multi-scan
_exptl_absorpt_process_details sadabs
_exptl_crystal_colour colourless
_exptl_crystal_density_diffrn 1.695
_exptl_crystal_description PLATE
_exptl_crystal_F_000 464
_exptl_crystal_size_max 0.32
_exptl_crystal_size_mid 0.12
_exptl_crystal_size_min 0.12
_refine_diff_density_max 0.632
_refine_diff_density_min -0.657
_refine_diff_density_rms 0.270
_refine_ls_extinction_method none
_refine_ls_goodness_of_fit_ref 1.120
_refine_ls_hydrogen_treatment constr
_refine_ls_matrix_type full
_refine_ls_number_parameters 145
_refine_ls_number_reflns 2044
_refine_ls_number_restraints 0
_refine_ls_restrained_S_all 1.120
_refine_ls_R_factor_all 0.0566
_refine_ls_R_factor_gt 0.0420
_refine_ls_shift/su_max 0.001
_refine_ls_shift/su_mean 0.000
_refine_ls_structure_factor_coef Fsqd
_refine_ls_weighting_details 'calc w=1/[\s^2^(Fo^2^)+(0.0914P)^2^+0.0000P] where P=(Fo^2^+2Fc^2^)/3'
_refine_ls_weighting_scheme calc
_refine_ls_wR_factor_gt 0.1231
_refine_ls_wR_factor_ref 0.1551
_reflns_number_gt 1683
_reflns_number_total 2044
_reflns_threshold_expression >2sigma(I)
_cod_data_source_file jo400381a_si_001.cif
_cod_data_source_block rf1_1_0m
_cod_database_code 4028174

loop_
_symmetry_equiv_pos_as_xyz
'x, y, z'
'-x+1/2, y+1/2, -z+1/2'
'-x, -y, -z'
'x-1/2, -y-1/2, z-1/2'

loop_
_atom_site_label
_atom_site_type_symbol
_atom_site_fract_x
_atom_site_fract_y
_atom_site_fract_z
_atom_site_U_iso_or_equiv
_atom_site_adp_type
_atom_site_occupancy
_atom_site_symmetry_multiplicity
_atom_site_calc_flag
_atom_site_refinement_flags
F1 F 1.38882(14) 0.71667(17) 1.01464(5) 0.0245(3) Uani 1 1 d .
F2 F 1.36120(14) 0.93316(16) 0.92941(5) 0.0267(3) Uani 1 1 d .
F3 F 1.34135(13) 0.59224(16) 0.91223(5) 0.0255(3) Uani 1 1 d .
O1 O 0.81160(17) 0.73852(16) 0.97944(6) 0.0185(3) Uani 1 1 d .
O2 O 1.04527(19) 0.74853(15) 1.07156(6) 0.0204(3) Uani 1 1 d .
N1 N 0.9615(2) 0.74969(17) 0.89777(7) 0.0139(3) Uani 1 1 d .
N2 N 0.7920(2) 0.73980(19) 0.91007(8) 0.0181(3) Uani 1 1 d .
C1 C 1.2963(2) 0.7503(2) 0.95227(8) 0.0166(4) Uani 1 1 d .
C2 C 1.0943(2) 0.7561(2) 0.95364(8) 0.0142(4) Uani 1 1 d .
C3 C 0.9832(2) 0.7548(2) 0.82672(8) 0.0151(4) Uani 1 1 d .
C4 C 0.9268(2) 0.5764(3) 0.78692(8) 0.0180(4) Uani 1 1 d .
H4 H 0.8785 0.4528 0.8056 0.022 Uiso 1 1 calc R
C5 C 0.9433(2) 0.5851(3) 0.71859(8) 0.0209(4) Uani 1 1 d .
H5 H 0.9060 0.4658 0.6899 0.025 Uiso 1 1 calc R
C6 C 1.0143(3) 0.7678(3) 0.69201(9) 0.0205(4) Uani 1 1 d .
H6 H 1.0242 0.7726 0.6453 0.025 Uiso 1 1 calc R
C7 C 1.0019(2) 0.7486(2) 1.01030(9) 0.0157(4) Uani 1 1 d .
C8 C 1.0710(2) 0.9438(3) 0.73353(8) 0.0195(4) Uani 1 1 d .
H8 H 1.1207 1.0669 0.7151 0.023 Uiso 1 1 calc R
C9 C 1.0550(2) 0.9392(2) 0.80208(8) 0.0174(4) Uani 1 1 d .
H9 H 1.0918 1.0583 0.8309 0.021 Uiso 1 1 calc R

loop_
_atom_site_aniso_label
_atom_site_aniso_U_11
_atom_site_aniso_U_22
_atom_site_aniso_U_33
_atom_site_aniso_U_23
_atom_site_aniso_U_13
_atom_site_aniso_U_12
F1 0.0217(6) 0.0351(6) 0.0148(5) 0.0024(4) -0.0029(4) 0.0003(4)
F2 0.0218(6) 0.0277(6) 0.0310(6) 0.0072(4) 0.0057(4) -0.0054(4)
F3 0.0219(5) 0.0320(6) 0.0231(5) -0.0078(4) 0.0052(4) 0.0066(4)
O1 0.0211(7) 0.0216(7) 0.0143(6) 0.0028(4) 0.0077(5) 0.0021(4)
O2 0.0323(8) 0.0186(7) 0.0115(6) 0.0011(4) 0.0069(5) 0.0034(4)
N1 0.0162(7) 0.0131(7) 0.0131(7) 0.0010(4) 0.0042(5) 0.0007(4)
N2 0.0181(7) 0.0219(8) 0.0156(7) 0.0029(5) 0.0062(6) 0.0007(5)
C1 0.0181(8) 0.0186(9) 0.0125(8) -0.0004(5) 0.0012(6) 0.0004(6)
C2 0.0181(9) 0.0121(8) 0.0123(8) 0.0000(5) 0.0024(6) 0.0007(5)
C3 0.0147(8) 0.0191(9) 0.0111(8) 0.0017(5) 0.0009(6) 0.0015(5)
C4 0.0170(8) 0.0191(8) 0.0180(8) 0.0005(6) 0.0031(6) -0.0009(6)
C5 0.0213(8) 0.0242(9) 0.0162(8) -0.0036(6) 0.0001(6) -0.0013(6)
C6 0.0210(9) 0.0283(10) 0.0123(7) 0.0003(6) 0.0026(6) 0.0016(6)
C7 0.0209(9) 0.0100(8) 0.0171(9) 0.0005(5) 0.0057(7) 0.0016(5)
C8 0.0220(8) 0.0215(8) 0.0158(8) 0.0036(6) 0.0053(6) -0.0005(6)
C9 0.0220(8) 0.0158(8) 0.0145(8) -0.0003(6) 0.0034(6) 0.0000(6)

loop_
_atom_type_symbol
_atom_type_description
_atom_type_scat_dispersion_real
_atom_type_scat_dispersion_imag
_atom_type_scat_source
C C 0.0033 0.0016 'International Tables Vol C Tables 4.2.6.8 and 6.1.1.4'
H H 0.0000 0.0000 'International Tables Vol C Tables 4.2.6.8 and 6.1.1.4'
N N 0.0061 0.0033 'International Tables Vol C Tables 4.2.6.8 and 6.1.1.4'
O O 0.0106 0.0060 'International Tables Vol C Tables 4.2.6.8 and 6.1.1.4'
F F 0.0171 0.0103 'International Tables Vol C Tables 4.2.6.8 and 6.1.1.4'

loop_
_geom_angle_atom_site_label_1
_geom_angle_atom_site_label_2
_geom_angle_atom_site_label_3
_geom_angle
N2 O1 C7 111.40(12)
N2 N1 C2 114.91(15)
N2 N1 C3 116.61(14)
C2 N1 C3 128.47(14)
N1 N2 O1 104.44(13)
F1 C1 F2 107.33(12)
F1 C1 F3 107.74(12)
F2 C1 F3 106.33(13)
F1 C1 C2 109.80(14)
F2 C1 C2 113.39(12)
F3 C1 C2 111.97(13)
N1 C2 C7 106.47(15)
N1 C2 C1 124.43(15)
C7 C2 C1 128.85(15)
C9 C3 C4 123.58(15)
C9 C3 N1 118.36(13)
C4 C3 N1 118.04(13)
C3 C4 C5 117.64(14)
C3 C4 H4 121.2
C5 C4 H4 121.2
C4 C5 C6 120.38(14)
C4 C5 H5 119.8
C6 C5 H5 119.8
C5 C6 C8 120.51(15)
C5 C6 H6 119.7
C8 C6 H6 119.7
O2 C7 C2 136.75(18)
O2 C7 O1 120.48(16)
C2 C7 O1 102.77(14)
C6 C8 C9 120.15(15)
C6 C8 H8 119.9
C9 C8 H8 119.9
C3 C9 C8 117.73(14)
C3 C9 H9 121.1
C8 C9 H9 121.1

loop_
_geom_bond_atom_site_label_1
_geom_bond_atom_site_label_2
_geom_bond_distance
F1 C1 1.3325(19)
F2 C1 1.3441(17)
F3 C1 1.3451(18)
O1 N2 1.3705(19)
O1 C7 1.430(2)
O2 C7 1.213(2)
N1 N2 1.310(2)
N1 C2 1.354(2)
N1 C3 1.457(2)
C1 C2 1.489(2)
C2 C7 1.416(2)
C3 C9 1.388(2)
C3 C4 1.389(2)
C4 C5 1.393(2)
C4 H4 0.9500
C5 C6 1.394(2)
C5 H5 0.9500
C6 C8 1.396(2)
C6 H6 0.9500
C8 C9 1.396(2)
C8 H8 0.9500
C9 H9 0.9500
